data_4343609
loop_
_publ_author_name
'Guloy, A.M.'
'Corbett, J.D.'

_publ_section_title
;
 Syntheses and structures of La Ge2-x and La Al Ge: Interrelationships
 among the alpha-Th Si2, alpha-Gd Si2, and La Pt Si structure type
;
_journal_name_full 'Inorganic Chemistry'
_journal_page_first 4789
_journal_page_last 4794
_journal_volume 30
_journal_year 1991
_chemical_formula_sum 'Al Ge La'
_space_group_IT_number 109
_symmetry_space_group_name_Hall 'I 4bw -2'
_symmetry_space_group_name_H-M 'I 41 m d'
_cell_angle_alpha 90
_cell_angle_beta 90
_cell_angle_gamma 90
_cell_formula_units_Z 4
_cell_length_a 4.336
_cell_length_b 4.336
_cell_length_c 14.828
_cell_volume 278.780
_citation_journal_id_ASTM INOCAJ
_cod_data_source_file Guloy_INOCAJ_1991_1332.cif
_cod_data_source_block Al1Ge1La1
_cod_original_cell_volume 278.7797
_cod_original_formula_sum 'Al1 Ge1 La1'
_cod_database_code 4343609

loop_
_symmetry_equiv_pos_as_xyz
x,y,z
-y,x+1/2,z+1/4
-x+1/2,-y+1/2,z+1/2
y+1/2,-x,z+3/4
-x,y,z
-y,-x+1/2,z+1/4
x+1/2,-y+1/2,z+1/2
y+1/2,x,z+3/4
x+1/2,y+1/2,z+1/2
-y+1/2,x+1,z+3/4
-x+1,-y+1,z+1
y+1,-x+1/2,z+5/4
-x+1/2,y+1/2,z+1/2
-y+1/2,-x+1,z+3/4
x+1,-y+1,z+1
y+1,x+1/2,z+5/4

loop_
_atom_site_label
_atom_site_type_symbol
_atom_site_fract_x
_atom_site_fract_y
_atom_site_fract_z
_atom_site_occupancy
_atom_site_U_iso_or_equiv
La1 La 0 0 0 1 0.0
Ge1 Ge 0 0 0.416 1 0.0
Al1 Al 0 0 0.5823 1 0.0
